data_7251510
loop_
_publ_author_name
'Vakil, Farhat'
'Aldauij, Omar K.'
'Afzal, Asif'
'Kumar, Manjeet'
'Ansari, Azaj'
'Shahid, M.'
'Abdelrahman, Ehab A.'

_publ_section_title
;
 A Zn-based MOF with honeycomb topology for highly efficient iodine uptake
 from vapor and liquid phases: synthesis, crystal structure, topology and
 dual-phase sorption performance
;
_journal_issue 6
_journal_name_full CrystEngComm
_journal_page_first 1147
_journal_page_last 1162
_journal_paper_doi 10.1039/D6CE00010J
_journal_volume 28
_journal_year 2026
_chemical_formula_moiety 'C5 H5 O6 Zn'
_chemical_formula_sum 'C5 H5 O6 Zn'
_chemical_formula_weight 226.487
_space_group_crystal_system monoclinic
_space_group_IT_number 14
_space_group_name_Hall '-P 2yn'
_space_group_name_H-M_alt 'P 1 21/n 1'
_symmetry_Int_Tables_number 14
_atom_sites_solution_primary iterative
_audit_creation_date 2021-09-19
_audit_creation_method
;
Olex2 1.3
(compiled 2020.11.12 svn.r5f609507 for OlexSys, GUI svn.r6272)
;
_audit_update_record
;
2025-12-06 deposited with the CCDC.	2026-01-15 downloaded from the CCDC.
;
_cell_angle_alpha 90
_cell_angle_beta 98.052(5)
_cell_angle_gamma 90
_cell_formula_units_Z 4
_cell_length_a 5.2167(9)
_cell_length_b 16.333(3)
_cell_length_c 8.1547(13)
_cell_measurement_reflns_used 9933
_cell_measurement_temperature 100(2)
_cell_volume 688.0(2)
_computing_cell_refinement 'SAINT V8.38A (Bruker, 2018)'
_computing_data_reduction 'SAINT V8.38A (Bruker, 2018)'
_computing_molecular_graphics 'Olex2 1.3 (Dolomanov et al., 2009)'
_computing_publication_material 'Olex2 1.3 (Dolomanov et al., 2009)'
_computing_structure_refinement 'olex2.refine 1.3 (Bourhis et al., 2015)'
_computing_structure_solution 'olex2.solve 1.3 (Bourhis et al., 2015)'
_diffrn_ambient_temperature 100(2)
_diffrn_measured_fraction_theta_full 0.9968
_diffrn_measured_fraction_theta_max 0.9965
_diffrn_measurement_device_type 'Bruker APEX-II CCD'
_diffrn_measurement_method '\f and \w scans'
_diffrn_radiation_type 'Mo K\a'
_diffrn_radiation_wavelength 0.71073
_diffrn_reflns_av_R_equivalents 0.0487
_diffrn_reflns_av_unetI/netI 0.0229
_diffrn_reflns_Laue_measured_fraction_full 0.9968
_diffrn_reflns_Laue_measured_fraction_max 0.9965
_diffrn_reflns_limit_h_max 6
_diffrn_reflns_limit_h_min -6
_diffrn_reflns_limit_k_max 21
_diffrn_reflns_limit_k_min -21
_diffrn_reflns_limit_l_max 10
_diffrn_reflns_limit_l_min -10
_diffrn_reflns_number 15769
_diffrn_reflns_point_group_measured_fraction_full 0.9968
_diffrn_reflns_point_group_measured_fraction_max 0.9965
_diffrn_reflns_theta_full 25.2417
_diffrn_reflns_theta_max 28.34
_diffrn_reflns_theta_min 4.14
_diffrn_source_current 1.0
_diffrn_source_power 0.05
_diffrn_source_voltage 50.0
_diffrn_standards_number 0
_exptl_absorpt_coefficient_mu 3.557
_exptl_absorpt_correction_T_max 0.7457
_exptl_absorpt_correction_T_min 0.5364
_exptl_absorpt_correction_type multi-scan
_exptl_absorpt_process_details
;
SADABS-2016/2 (Bruker,2016/2) was used for absorption correction.
wR2(int) was 0.0990 before and 0.0605 after correction.
The Ratio of minimum to maximum transmission is 0.7193.
The \l/2 correction factor is Not present.
;
_exptl_crystal_colour colourless
_exptl_crystal_colour_primary colourless
_exptl_crystal_density_diffrn 2.187
_exptl_crystal_description block
_exptl_crystal_F_000 453.647
_exptl_crystal_size_max 0.35
_exptl_crystal_size_mid 0.23
_exptl_crystal_size_min 0.14
_refine_diff_density_max 0.8357
_refine_diff_density_min -0.9515
_refine_diff_density_rms 0.1086
_refine_ls_d_res_high 0.7485
_refine_ls_d_res_low 4.9249
_refine_ls_extinction_coef 0.082(3)
_refine_ls_extinction_expression Fc^*^=kFc[1+0.001xFc^2^\l^3^/sin(2\q)]^-1/4^
_refine_ls_goodness_of_fit_ref 1.0535
_refine_ls_hydrogen_treatment constr
_refine_ls_matrix_type full
_refine_ls_number_constraints 8
_refine_ls_number_parameters 112
_refine_ls_number_reflns 1699
_refine_ls_number_restraints 0
_refine_ls_restrained_S_all 1.0535
_refine_ls_R_factor_all 0.0244
_refine_ls_R_factor_gt 0.0224
_refine_ls_shift/su_max 0.0015
_refine_ls_shift/su_mean 0.0001
_refine_ls_structure_factor_coef Fsqd
_refine_ls_weighting_details 'w=1/[\s^2^(Fo^2^)+(0.0274P)^2^+1.0709P] where P=(Fo^2^+2Fc^2^)/3'
_refine_ls_weighting_scheme calc
_refine_ls_wR_factor_gt 0.0581
_refine_ls_wR_factor_ref 0.0594
_reflns_Friedel_coverage 0.0
_reflns_limit_h_max 5
_reflns_limit_h_min -6
_reflns_limit_k_max 21
_reflns_limit_k_min 0
_reflns_limit_l_max 10
_reflns_limit_l_min -4
_reflns_number_gt 1593
_reflns_number_total 1699
_reflns_threshold_expression I>=2u(I)
_cod_data_source_file d6ce00010j2.cif
_cod_data_source_block AF33_0m_a
_cod_original_sg_symbol_Hall '-P 2ybc (x-z,y,z)'
_cod_database_code 7251510
_olex2_refinement_description
;
1. Fixed Uiso
 At 1.2 times of:
  All C(H) groups
 At 1.5 times of:
  All O(H,H) groups
2.a Rotating group:
 O5(H5a,H5b), O6(H6a,H6b)
2.b Aromatic/amide H refined with riding coordinates:
 C3(H3)
;
_olex2_submission_special_instructions 'No special instructions were received'

loop_
_space_group_symop_id
_space_group_symop_operation_xyz
1 x,y,z
2 -x+1/2,y+1/2,-z+1/2
3 -x,-y,-z
4 x-1/2,-y-1/2,z-1/2

loop_
_atom_site_label
_atom_site_type_symbol
_atom_site_fract_x
_atom_site_fract_y
_atom_site_fract_z
_atom_site_U_iso_or_equiv
_atom_site_adp_type
_atom_site_occupancy
_atom_site_refinement_flags_posn
Zn1 Zn 0.34926(4) 0.333346(12) 0.37094(2) 0.00403(10) Uani 1.000000 .
O1 O 0.5687(3) 0.49590(8) 0.31947(16) 0.0078(3) Uani 1.000000 .
O2 O 0.5754(2) 0.37071(8) 0.21214(16) 0.0067(3) Uani 1.000000 .
O3 O 1.0699(2) 0.29201(8) 0.18184(16) 0.0062(3) Uani 1.000000 .
O4 O 0.8660(3) 0.28499(8) -0.07727(16) 0.0076(3) Uani 1.000000 .
O5 O 0.6552(2) 0.36341(8) 0.58300(16) 0.0075(3) Uani 1.000000 .
H5a H 0.6110(17) 0.4073(6) 0.6325(14) 0.0112(4) Uiso 1.000000 GR
H5b H 0.7972(11) 0.3769(11) 0.5451(2) 0.0112(4) Uiso 1.000000 GR
O6 O 0.1114(2) 0.40585(8) 0.47582(16) 0.0082(3) Uani 1.000000 .
H6a H 0.2010(4) 0.4354(8) 0.5522(16) 0.0123(4) Uiso 1.000000 GR
H6b H 0.012(2) 0.37605(10) 0.5291(19) 0.0123(4) Uiso 1.000000 GR
C00C C 0.6454(3) 0.44500(11) 0.2224(2) 0.0049(3) Uani 1.000000 .
C2 C 0.8328(3) 0.47199(11) 0.1083(2) 0.0045(3) Uani 1.000000 .
C3 C 1.1385(3) 0.44446(11) -0.0811(2) 0.0053(3) Uani 1.000000 .
H3 H 1.2330(3) 0.40636(11) -0.1372(2) 0.0064(4) Uiso 1.000000 R
C4 C 0.9742(3) 0.41572(11) 0.0268(2) 0.0046(3) Uani 1.000000 .
C5 C 0.9651(3) 0.32425(10) 0.0490(2) 0.0046(3) Uani 1.000000 .

loop_
_atom_site_aniso_label
_atom_site_aniso_U_11
_atom_site_aniso_U_22
_atom_site_aniso_U_33
_atom_site_aniso_U_12
_atom_site_aniso_U_13
_atom_site_aniso_U_23
Zn1 0.00450(14) 0.00290(13) 0.00475(13) -0.00037(7) 0.00089(8) 0.00004(7)
O1 0.0093(6) 0.0065(6) 0.0082(6) -0.0001(5) 0.0037(5) -0.0014(5)
O2 0.0069(6) 0.0053(6) 0.0083(6) -0.0020(5) 0.0026(5) -0.0003(5)
O3 0.0062(6) 0.0049(6) 0.0068(6) -0.0003(5) -0.0018(5) 0.0012(5)
O4 0.0116(7) 0.0042(6) 0.0062(6) 0.0004(5) -0.0019(5) -0.0003(5)
O5 0.0073(6) 0.0061(6) 0.0093(6) 0.0003(5) 0.0021(5) 0.0001(5)
O6 0.0056(6) 0.0094(6) 0.0097(6) -0.0009(5) 0.0017(5) -0.0038(5)
C00C 0.0042(8) 0.0055(8) 0.0045(8) 0.0010(6) -0.0009(6) 0.0016(6)
C2 0.0041(8) 0.0046(8) 0.0048(8) 0.0000(6) 0.0001(6) -0.0002(6)
C3 0.0064(8) 0.0041(8) 0.0055(8) 0.0003(6) 0.0005(6) -0.0006(6)
C4 0.0048(8) 0.0040(8) 0.0044(7) -0.0005(6) -0.0015(6) 0.0004(6)
C5 0.0037(8) 0.0037(8) 0.0064(8) -0.0005(6) 0.0010(6) 0.0003(6)

loop_
_atom_type_symbol
_atom_type_scat_dispersion_real
_atom_type_scat_dispersion_imag
_atom_type_scat_Cromer_Mann_a1
_atom_type_scat_Cromer_Mann_a2
_atom_type_scat_Cromer_Mann_a3
_atom_type_scat_Cromer_Mann_a4
_atom_type_scat_Cromer_Mann_b1
_atom_type_scat_Cromer_Mann_b2
_atom_type_scat_Cromer_Mann_b3
_atom_type_scat_Cromer_Mann_b4
_atom_type_scat_Cromer_Mann_c
_atom_type_scat_source
_atom_type_scat_dispersion_source
H 0.00000 0.00000 0.49300 0.32291 0.14019 0.04081 10.51090 26.12570 3.14236 57.79970 0.0030380000826 'International Tables Volume C Table 6.1.1.4 (pp. 500-502)' 'Henke, Gullikson and Davis, At. Data and Nucl. Data Tables, 1993, 54, 2'
C 0.00347 0.00161 2.31000 1.02000 1.58860 0.86500 20.84390 10.20750 0.56870 51.65120 0.215599998832 'International Tables Volume C Table 6.1.1.4 (pp. 500-502)' 'Henke, Gullikson and Davis, At. Data and Nucl. Data Tables, 1993, 54, 2'
Zn 0.31207 1.46666 14.07430 7.03180 5.16520 2.41000 3.26550 0.23330 10.31630 58.70970 1.30410003662 'International Tables Volume C Table 6.1.1.4 (pp. 500-502)' 'Henke, Gullikson and Davis, At. Data and Nucl. Data Tables, 1993, 54, 2'
O 0.01158 0.00611 3.04850 2.28680 1.54630 0.86700 13.27710 5.70110 0.32390 32.90890 0.250800013542 'International Tables Volume C Table 6.1.1.4 (pp. 500-502)' 'Henke, Gullikson and Davis, At. Data and Nucl. Data Tables, 1993, 54, 2'

loop_
_geom_angle_atom_site_label_1
_geom_angle_atom_site_label_2
_geom_angle_atom_site_label_3
_geom_angle
_geom_angle_site_symmetry_1
_geom_angle_site_symmetry_3
_geom_angle_publ_flag
O3 Zn1 O2 92.01(5) 1_455 . ?
O4 Zn1 O2 115.54(5) 4_566 . ?
O4 Zn1 O3 81.17(5) 4_566 1_455 ?
O5 Zn1 O2 90.69(5) . . ?
O5 Zn1 O3 173.70(5) . 1_455 ?
O5 Zn1 O4 92.53(5) . 4_566 ?
O6 Zn1 O2 124.41(5) . . ?
O6 Zn1 O3 95.58(5) . 1_455 ?
O6 Zn1 O4 120.04(6) . 4_566 ?
O6 Zn1 O5 87.56(5) . . ?
C00C O2 Zn1 116.61(12) . . ?
C5 O3 Zn1 132.61(12) . 1_655 ?
C5 O4 Zn1 132.24(12) . 4_665 ?
H5a O5 Zn1 109.5 . . ?
H5b O5 Zn1 109.4 . . ?
H5b O5 H5a 104.5 . . ?
H6a O6 Zn1 109.4 . . ?
H6b O6 Zn1 109.4 . . ?
H6b O6 H6a 104.5 . . ?
O2 C00C O1 124.28(16) . . ?
C2 C00C O1 119.25(15) . . ?
C2 C00C O2 116.47(15) . . ?
C3 C2 C00C 118.56(15) 3_765 . ?
C4 C2 C00C 122.03(15) . . ?
C4 C2 C3 119.40(16) . 3_765 ?
H3 C3 C2 119.35(10) . 3_765 ?
C4 C3 C2 121.31(16) . 3_765 ?
C4 C3 H3 119.35(10) . . ?
C3 C4 C2 119.29(16) . . ?
C5 C4 C2 124.44(16) . . ?
C5 C4 C3 116.26(15) . . ?
O4 C5 O3 124.69(16) . . ?
C4 C5 O3 120.08(15) . . ?
C4 C5 O4 114.98(15) . . ?

loop_
_geom_bond_atom_site_label_1
_geom_bond_atom_site_label_2
_geom_bond_distance
_geom_bond_site_symmetry_2
_geom_bond_publ_flag
Zn1 O2 1.9669(13) . ?
Zn1 O3 2.0805(13) 1_455 ?
Zn1 O4 1.9776(13) 4_566 ?
Zn1 O5 2.2373(13) . ?
Zn1 O6 1.9926(13) . ?
O1 C00C 1.252(2) . ?
O2 C00C 1.267(2) . ?
O3 C5 1.258(2) . ?
O4 C5 1.261(2) . ?
O5 H5a 0.8700 . ?
O5 H5b 0.8700 . ?
O6 H6a 0.8701 . ?
O6 H6b 0.8700 . ?
C00C C2 1.507(2) . ?
C2 C3 1.394(2) 3_765 ?
C2 C4 1.403(2) . ?
C3 H3 0.9500 . ?
C3 C4 1.393(2) . ?
C4 C5 1.507(2) . ?

loop_
_geom_torsion_atom_site_label_1
_geom_torsion_atom_site_label_2
_geom_torsion_atom_site_label_3
_geom_torsion_atom_site_label_4
_geom_torsion
_geom_torsion_site_symmetry_1
_geom_torsion_site_symmetry_2
_geom_torsion_site_symmetry_3
_geom_torsion_site_symmetry_4
_geom_torsion_publ_flag
Zn1 O2 C00C O1 -4.10(13) . . . . ?
Zn1 O2 C00C C2 176.02(11) . . . . ?
Zn1 O3 C5 O4 155.25(15) 1_655 . . . ?
Zn1 O3 C5 C4 -18.85(16) 1_655 . . . ?
Zn1 O4 C5 O3 -4.41(17) 4_665 . . . ?
Zn1 O4 C5 C4 169.96(16) 4_665 . . . ?
O1 C00C C2 C3 -17.19(19) . . . 3_765 ?
O1 C00C C2 C4 164.12(16) . . . . ?
O2 C00C C2 C3 162.70(16) . . . 3_765 ?
O2 C00C C2 C4 -15.99(19) . . . . ?
O3 C5 C4 C2 -71.80(19) . . . . ?
O3 C5 C4 C3 107.33(18) . . . . ?
O4 C5 C4 C2 113.55(16) . . . . ?
O4 C5 C4 C3 -67.33(18) . . . . ?
C00C C2 C3 C4 -178.06(15) . . 3_765 3_765 ?
C00C C2 C4 C3 178.03(16) . . . . ?
C00C C2 C4 C5 -2.9(2) . . . . ?
C2 C3 C4 C2 0.67(17) 3_765 . . . ?
C2 C3 C4 C5 -178.51(17) 3_765 . . . ?
C2 C4 C3 C2 0.67(16) . . . 3_765 ?
